data_7221025
loop_
_publ_author_name
'El-Fadli, Z.'
'Sapina, F.'
'Coret, E.'
'Martinez, E.'
'Beltran, A.'
'Beltran, D.'
'Lloret, F.'

_publ_section_title
;
 Low temperature synthesis, structure and magnetic properties of La0.85
 (Na1-x Kx)0.15 Mn O3 perovskites: the role of A cation size disparity in
 the electronic properties of mixed-valence manganates
;
_journal_name_full 'Journal of Materials Chemistry'
_journal_page_first 1793
_journal_page_last 1799
_journal_volume 9
_journal_year 1999
_chemical_formula_sum 'K0.15 La0.85 Mn O3'
_chemical_name_systematic '(La0.85 K0.15) Mn O3'
_space_group_IT_number 167
_symmetry_space_group_name_Hall '-R 3 2"c'
_symmetry_space_group_name_H-M 'R -3 c :H'
_cell_angle_alpha 90
_cell_angle_beta 90
_cell_angle_gamma 120
_cell_formula_units_Z 6
_cell_length_a 5.5036
_cell_length_b 5.5036
_cell_length_c 13.3945
_cell_volume 351.359
_citation_journal_id_ASTM JMACEP
_cod_data_source_file El-Fadli_JMACEP_1999_129.cif
_cod_data_source_block K0.15La0.85Mn1O3
_cod_original_cell_volume 351.3588
_cod_original_formula_sum 'K0.15 La0.85 Mn1 O3'
_cod_database_code 7221025

loop_
_symmetry_equiv_pos_as_xyz
x,y,z
-y,x-y,z
-x+y,-x,z
y,x,-z+1/2
-x,-x+y,-z+1/2
x-y,-y,-z+1/2
-x,-y,-z
y,-x+y,-z
x-y,x,-z
-y,-x,z-1/2
x,x-y,z-1/2
-x+y,y,z-1/2
x+2/3,y+1/3,z+1/3
-y+2/3,x-y+1/3,z+1/3
-x+y+2/3,-x+1/3,z+1/3
y+2/3,x+1/3,-z+5/6
-x+2/3,-x+y+1/3,-z+5/6
x-y+2/3,-y+1/3,-z+5/6
-x+2/3,-y+1/3,-z+1/3
y+2/3,-x+y+1/3,-z+1/3
x-y+2/3,x+1/3,-z+1/3
-y+2/3,-x+1/3,z-1/6
x+2/3,x-y+1/3,z-1/6
-x+y+2/3,y+1/3,z-1/6
x+1/3,y+2/3,z+2/3
-y+1/3,x-y+2/3,z+2/3
-x+y+1/3,-x+2/3,z+2/3
y+1/3,x+2/3,-z+7/6
-x+1/3,-x+y+2/3,-z+7/6
x-y+1/3,-y+2/3,-z+7/6
-x+1/3,-y+2/3,-z+2/3
y+1/3,-x+y+2/3,-z+2/3
x-y+1/3,x+2/3,-z+2/3
-y+1/3,-x+2/3,z+1/6
x+1/3,x-y+2/3,z+1/6
-x+y+1/3,y+2/3,z+1/6

loop_
_atom_site_label
_atom_site_type_symbol
_atom_site_fract_x
_atom_site_fract_y
_atom_site_fract_z
_atom_site_occupancy
_atom_site_U_iso_or_equiv
La1 La+3 0 0 0.25 0.85 0.0
K1 K+1 0 0 0.25 0.15 0.0
O1 O-2 0.4625 0 0.25 1 0.0
Mn1 Mn+3 0 0 0 1 0.0
